data_7036006
loop_
_publ_author_name
'Marchenko, Anatoliy'
'Koidan, Georgyi'
'Hurieva, Anastasiya'
'Vlasenko, Yurii'
'Kostyuk, Aleksandr'
'Biffis, Andrea'

_publ_section_title
;
 Palladium(ii) complexes with chelating N-phosphanyl acyclic
 diaminocarbenes: synthesis, characterization and catalytic performance in
 Suzuki couplings.
;
_journal_issue 5
_journal_name_full 'Dalton transactions (Cambridge, England : 2003)'
_journal_page_first 1967
_journal_page_last 1975
_journal_paper_doi 10.1039/c5dt02250a
_journal_volume 45
_journal_year 2016
_chemical_absolute_configuration ad
_chemical_formula_moiety 'C21 H37 Cl2 N2 P1 Pd1'
_chemical_formula_sum 'C21 H37 Cl2 N2 P Pd'
_chemical_formula_weight 525.82
_space_group_IT_number 19
_symmetry_cell_setting orthorhombic
_symmetry_space_group_name_Hall 'P 2ac 2ab'
_symmetry_space_group_name_H-M 'P 21 21 21'
_atom_sites_solution_hydrogens geom
_atom_sites_solution_primary direct
_audit_block_doi 10.5517/cc13wwhc
_audit_update_record
;
2014-12-16 deposited with the CCDC.
2015-07-30 downloaded from the CCDC.
;
_cell_angle_alpha 90
_cell_angle_beta 90
_cell_angle_gamma 90
_cell_formula_units_Z 4
_cell_length_a 10.1264(13)
_cell_length_b 13.7129(17)
_cell_length_c 17.5394(13)
_cell_measurement_reflns_used 484
_cell_measurement_temperature 173
_cell_measurement_theta_max 0
_cell_measurement_theta_min 0
_cell_volume 2435.6(5)
_computing_cell_refinement 'Apex2 (Bruker AXS, 2006)'
_computing_data_collection 'Apex2 (Bruker AXS, 2006)'
_computing_data_reduction 'Apex2 (Bruker AXS, 2006)'
_computing_molecular_graphics 'CAMERON (Watkin et al., 1996)'
_computing_publication_material 'CRYSTALS (Betteridge et al., 2003)'
_computing_structure_refinement 'CRYSTALS (Betteridge et al., 2003)'
_computing_structure_solution 'SIR92 (Altomare et al., 1994)'
_diffrn_ambient_temperature 173
_diffrn_measured_fraction_theta_full 0.989
_diffrn_measured_fraction_theta_max 0.984
_diffrn_measurement_device 'Bruker Apex2'
_diffrn_measurement_device_type Area
_diffrn_measurement_method \w/2\q
_diffrn_radiation_monochromator graphite
_diffrn_radiation_type 'Mo K\a'
_diffrn_radiation_wavelength 0.71073
_diffrn_reflns_av_R_equivalents 0.054
_diffrn_reflns_limit_h_max 12
_diffrn_reflns_limit_h_min -11
_diffrn_reflns_limit_k_max 15
_diffrn_reflns_limit_k_min -16
_diffrn_reflns_limit_l_max 21
_diffrn_reflns_limit_l_min -19
_diffrn_reflns_number 14061
_diffrn_reflns_theta_full 25.012
_diffrn_reflns_theta_max 26.328
_diffrn_reflns_theta_min 1.885
_diffrn_standards_number 0
_exptl_absorpt_coefficient_mu 1.056
_exptl_absorpt_correction_T_max 0.78
_exptl_absorpt_correction_T_min 0.67
_exptl_absorpt_correction_type multi-scan
_exptl_absorpt_process_details 'DENZO/SCALEPACK (Otwinowski & Minor, 1997)'
_exptl_crystal_colour 'pale yellow'
_exptl_crystal_density_diffrn 1.434
_exptl_crystal_density_method 'not measured'
_exptl_crystal_description prism
_exptl_crystal_F_000 1088
_exptl_crystal_size_max 0.40
_exptl_crystal_size_mid 0.38
_exptl_crystal_size_min 0.23
_refine_diff_density_max 0.55
_refine_diff_density_min -0.85
_refine_ls_abs_structure_details 'Flack (1983), 2091 Friedel-pairs'
_refine_ls_abs_structure_Flack 0.04(3)
_refine_ls_extinction_method None
_refine_ls_goodness_of_fit_ref 1.0325
_refine_ls_hydrogen_treatment noref
_refine_ls_matrix_type full
_refine_ls_number_parameters 245
_refine_ls_number_reflns 4053
_refine_ls_number_restraints 0
_refine_ls_R_factor_all 0.0454
_refine_ls_R_factor_gt 0.0356
_refine_ls_shift/su_max 0.001575
_refine_ls_structure_factor_coef F
_refine_ls_weighting_details
;
 Method, part 1, Chebychev polynomial, (Watkin, 1994, Prince, 1982) 
 [weight] = 1.0/[A~0~*T~0~(x)+A~1~*T~1~(x) ... +A~n-1~]*T~n-1~(x)] 
 where A~i~ are the Chebychev coefficients listed below and x= Fcalc/Fmax 
 Method = Robust Weighting (Prince, 1982) 
 W = [weight] * [1-(deltaF/6*sigmaF)^2^]^2^ 
 A~i~ are: 
 0.614 -0.699 0.135 -0.278 
;
_refine_ls_weighting_scheme calc
_refine_ls_wR_factor_all 0.0348
_refine_ls_wR_factor_gt 0.0280
_refine_ls_wR_factor_ref 0.0268
_reflns_limit_h_max 12
_reflns_limit_h_min -12
_reflns_limit_k_max 16
_reflns_limit_k_min 0
_reflns_limit_l_max 21
_reflns_limit_l_min 0
_reflns_number_gt 4294
_reflns_number_total 4854
_reflns_threshold_expression I>2.0\s(I)
_oxford_diffrn_Wilson_B_factor 1.57
_oxford_diffrn_Wilson_scale 9.88
_oxford_refine_ls_r_factor_ref 0.0331
_oxford_refine_ls_scale 0.3235(3)
_oxford_reflns_number_all 4835
_oxford_reflns_threshold_expression_ref I>3.0\s(I)
_cod_data_source_file c5dt02250a2.cif
_cod_data_source_block 1
_cod_depositor_comments
;
The following automatic conversions were performed:

'_symmetry_cell_setting' value 'Orthorhombic' changed to
'orthorhombic' according to
/usr/data/users/saulius/crontab/automatic-downloads/rss-feeds/RSC/lib/dictionaries/cif_core.dic
dictionary named 'cif_core.dic' version 2.4.2 from 2011-04-26.

Automatic conversion script
Id: cif_fix_values 3271 2015-04-21 07:52:19Z andrius 

 Adding full bibliography for 7036005--7036009.cif.
;
_cod_original_sg_symbol_Hall 'P 2ac 2 ab'
_cod_original_sg_symbol_H-M 'P 21 21 21 '
_cod_original_formula_sum 'C21 H37 Cl2 N2 P1 Pd1'
_cod_database_code 7036006

loop_
_symmetry_equiv_pos_as_xyz
x,y,z
x+1/2,-y+1/2,-z
-x,y+1/2,-z+1/2
-x+1/2,-y,z+1/2

loop_
_atom_site_label
_atom_site_type_symbol
_atom_site_fract_x
_atom_site_fract_y
_atom_site_fract_z
_atom_site_U_iso_or_equiv
_atom_site_occupancy
_atom_site_adp_type
Pd1 Pd 0.08883(3) 0.55968(2) 0.554054(17) 0.0166 1.0000 Uani
Cl1 Cl 0.06708(11) 0.64873(8) 0.66984(6) 0.0295 1.0000 Uani
Cl2 Cl 0.31880(9) 0.54379(8) 0.57890(6) 0.0232 1.0000 Uani
P1 P -0.12389(9) 0.54178(8) 0.53153(6) 0.0179 1.0000 Uani
N1 N -0.0781(3) 0.4716(2) 0.45330(19) 0.0176 1.0000 Uani
N2 N 0.1272(3) 0.4789(3) 0.38918(19) 0.0196 1.0000 Uani
C1 C 0.0567(3) 0.4920(3) 0.4511(2) 0.0183 1.0000 Uani
C2 C -0.0996(5) 0.2984(3) 0.4270(2) 0.0224 1.0000 Uani
C3 C -0.1658(5) 0.2196(4) 0.3950(3) 0.0327 1.0000 Uani
C4 C -0.2781(5) 0.2361(4) 0.3509(3) 0.0366 1.0000 Uani
C5 C -0.3244(5) 0.3297(4) 0.3401(3) 0.0326 1.0000 Uani
C6 C -0.2585(4) 0.4087(3) 0.3722(3) 0.0255 1.0000 Uani
C7 C -0.1456(4) 0.3923(3) 0.4157(2) 0.0191 1.0000 Uani
C8 C -0.2210(4) 0.6477(3) 0.4959(3) 0.0243 1.0000 Uani
C9 C -0.2105(4) 0.7309(3) 0.5562(3) 0.0292 1.0000 Uani
C10 C -0.3669(4) 0.6272(4) 0.4818(3) 0.0356 1.0000 Uani
C11 C -0.1552(5) 0.6824(4) 0.4215(3) 0.0319 1.0000 Uani
C12 C -0.2092(4) 0.4628(3) 0.6028(2) 0.0242 1.0000 Uani
C13 C -0.3282(4) 0.4050(3) 0.5721(3) 0.0307 1.0000 Uani
C14 C -0.2554(5) 0.5297(4) 0.6692(3) 0.0375 1.0000 Uani
C15 C -0.1049(5) 0.3906(4) 0.6338(3) 0.0332 1.0000 Uani
C16 C 0.0646(4) 0.4641(3) 0.3121(2) 0.0250 1.0000 Uani
C17 C 0.0781(5) 0.5550(4) 0.2618(2) 0.0345 1.0000 Uani
C18 C 0.1053(6) 0.3713(4) 0.2720(3) 0.0364 1.0000 Uani
C19 C 0.2752(4) 0.4812(4) 0.3982(3) 0.0290 1.0000 Uani
C20 C 0.3494(4) 0.5356(4) 0.3360(3) 0.0362 1.0000 Uani
C21 C 0.3263(6) 0.3788(5) 0.4104(3) 0.0466 1.0000 Uani
H21 H -0.0253 0.2885 0.4564 0.0259 1.0000 Uiso
H31 H -0.1363 0.1536 0.4041 0.0343 1.0000 Uiso
H41 H -0.3258 0.1841 0.3307 0.0432 1.0000 Uiso
H51 H -0.3944 0.3411 0.3059 0.0391 1.0000 Uiso
H61 H -0.2891 0.4728 0.3664 0.0290 1.0000 Uiso
H91 H -0.2550 0.7895 0.5393 0.0350 1.0000 Uiso
H92 H -0.1197 0.7468 0.5678 0.0354 1.0000 Uiso
H93 H -0.2527 0.7104 0.6046 0.0348 1.0000 Uiso
H101 H -0.3787 0.5742 0.4477 0.0539 1.0000 Uiso
H102 H -0.4080 0.6857 0.4593 0.0541 1.0000 Uiso
H103 H -0.4108 0.6139 0.5292 0.0538 1.0000 Uiso
H111 H -0.1980 0.7435 0.4033 0.0390 1.0000 Uiso
H112 H -0.1637 0.6345 0.3817 0.0388 1.0000 Uiso
H113 H -0.0631 0.6965 0.4294 0.0389 1.0000 Uiso
H131 H -0.3942 0.4477 0.5536 0.0440 1.0000 Uiso
H132 H -0.2999 0.3612 0.5322 0.0438 1.0000 Uiso
H133 H -0.3649 0.3652 0.6134 0.0440 1.0000 Uiso
H141 H -0.2900 0.4908 0.7093 0.0510 1.0000 Uiso
H142 H -0.1807 0.5670 0.6880 0.0511 1.0000 Uiso
H143 H -0.3223 0.5750 0.6514 0.0508 1.0000 Uiso
H151 H -0.0729 0.3497 0.5919 0.0468 1.0000 Uiso
H152 H -0.0361 0.4232 0.6571 0.0469 1.0000 Uiso
H153 H -0.1483 0.3459 0.6706 0.0471 1.0000 Uiso
H161 H -0.0309 0.4561 0.3217 0.0289 1.0000 Uiso
H171 H 0.0185 0.5501 0.2184 0.0530 1.0000 Uiso
H172 H 0.0561 0.6121 0.2905 0.0528 1.0000 Uiso
H173 H 0.1673 0.5600 0.2430 0.0530 1.0000 Uiso
H181 H 0.0908 0.3145 0.3053 0.0490 1.0000 Uiso
H182 H 0.0570 0.3628 0.2259 0.0490 1.0000 Uiso
H183 H 0.1998 0.3733 0.2606 0.0491 1.0000 Uiso
H191 H 0.2924 0.5190 0.4452 0.0380 1.0000 Uiso
H201 H 0.3133 0.6037 0.3312 0.0450 1.0000 Uiso
H202 H 0.3331 0.5040 0.2862 0.0449 1.0000 Uiso
H203 H 0.4384 0.5385 0.3467 0.0451 1.0000 Uiso
H211 H 0.4178 0.3788 0.4221 0.0691 1.0000 Uiso
H212 H 0.2782 0.3480 0.4535 0.0692 1.0000 Uiso
H213 H 0.3100 0.3383 0.3663 0.0689 1.0000 Uiso

loop_
_atom_site_aniso_label
_atom_site_aniso_U_11
_atom_site_aniso_U_22
_atom_site_aniso_U_33
_atom_site_aniso_U_23
_atom_site_aniso_U_13
_atom_site_aniso_U_12
Pd1 0.01403(12) 0.01782(14) 0.01800(13) -0.00064(13) -0.00023(12) -0.00147(14)
Cl1 0.0263(6) 0.0373(6) 0.0250(5) -0.0105(5) 0.0020(5) -0.0013(5)
Cl2 0.0181(4) 0.0280(6) 0.0234(5) -0.0023(4) -0.0040(4) 0.0017(4)
P1 0.0146(4) 0.0180(6) 0.0211(5) -0.0016(4) 0.0013(4) -0.0001(4)
N1 0.0144(14) 0.0176(16) 0.0207(15) -0.0009(13) 0.0005(16) -0.0014(13)
N2 0.0168(17) 0.0252(19) 0.0168(17) 0.0005(14) 0.0009(13) -0.0016(14)
C1 0.0164(19) 0.0188(19) 0.0197(19) 0.0088(17) -0.0005(18) 0.0012(14)
C2 0.026(2) 0.019(2) 0.022(2) 0.0045(15) 0.0049(18) 0.0010(19)
C3 0.038(3) 0.027(3) 0.033(3) -0.006(2) 0.012(2) -0.006(2)
C4 0.037(3) 0.034(3) 0.039(3) -0.013(2) 0.011(2) -0.021(2)
C5 0.023(2) 0.047(3) 0.027(2) -0.004(2) 0.000(2) -0.009(2)
C6 0.020(2) 0.031(3) 0.026(2) 0.0017(18) 0.0010(18) -0.0004(18)
C7 0.0142(19) 0.024(2) 0.019(2) -0.0012(17) 0.0042(17) -0.0043(17)
C8 0.020(2) 0.016(2) 0.037(3) 0.0004(18) -0.0046(19) 0.0041(18)
C9 0.024(2) 0.020(2) 0.043(3) -0.004(2) -0.001(2) 0.0060(17)
C10 0.019(2) 0.034(3) 0.054(3) -0.002(2) -0.011(2) 0.0051(19)
C11 0.035(3) 0.024(3) 0.036(3) 0.007(2) -0.001(2) 0.005(2)
C12 0.025(2) 0.025(3) 0.023(2) -0.0016(18) 0.0054(17) -0.0013(18)
C13 0.022(2) 0.032(3) 0.038(3) -0.002(2) 0.006(2) -0.0101(19)
C14 0.035(3) 0.045(3) 0.032(3) -0.007(2) 0.016(2) -0.013(2)
C15 0.033(3) 0.033(3) 0.034(3) 0.012(2) -0.003(2) -0.003(2)
C16 0.022(2) 0.035(3) 0.0177(19) 0.0003(17) -0.0022(17) -0.0021(19)
C17 0.037(2) 0.044(3) 0.023(2) 0.007(2) 0.000(2) 0.004(3)
C18 0.046(3) 0.041(3) 0.022(2) -0.007(2) -0.001(2) -0.003(3)
C19 0.010(2) 0.049(3) 0.028(2) -0.004(2) 0.0012(18) -0.0004(19)
C20 0.016(2) 0.055(4) 0.038(3) -0.003(2) 0.0020(19) -0.013(2)
C21 0.033(3) 0.059(4) 0.048(3) 0.014(3) -0.002(3) 0.011(3)

loop_
_atom_type_symbol
_atom_type_scat_dispersion_real
_atom_type_scat_dispersion_imag
_atom_type_scat_Cromer_Mann_a1
_atom_type_scat_Cromer_Mann_b1
_atom_type_scat_Cromer_Mann_a2
_atom_type_scat_Cromer_Mann_b2
_atom_type_scat_Cromer_Mann_a3
_atom_type_scat_Cromer_Mann_b3
_atom_type_scat_Cromer_Mann_a4
_atom_type_scat_Cromer_Mann_b4
_atom_type_scat_Cromer_Mann_c
_atom_type_scat_source
C 0.0033 0.0016 2.3100 20.8439 1.0200 10.2075 1.5886 0.5687 0.8650 51.6512 0.2156 'International Tables Vol C 4.2.6.8 and 6.1.1.4'
H 0.0000 0.0000 0.4930 10.5109 0.3229 26.1257 0.1402 3.1424 0.0408 57.7998 0.0030 'International Tables Vol C 4.2.6.8 and 6.1.1.4'
N 0.0061 0.0033 12.2126 0.0057 3.1322 9.8933 2.0125 28.9975 1.1663 0.5826 -11.5290 'International Tables Vol C 4.2.6.8 and 6.1.1.4'
P 0.1023 0.0942 6.4345 1.9067 4.1791 27.1570 1.7800 0.5260 1.4908 68.1645 1.1149 'International Tables Vol C 4.2.6.8 and 6.1.1.4'
Cl 0.1484 0.1585 11.4604 0.0104 7.1964 1.1662 6.2556 18.5194 1.6455 47.7784 -9.5574 'International Tables Vol C 4.2.6.8 and 6.1.1.4'
Pd -0.9988 1.0072 19.3319 0.6987 15.5017 7.9893 5.2954 25.2052 0.6058 76.8986 5.2659 'International Tables Vol C 4.2.6.8 and 6.1.1.4'

loop_
_geom_angle_atom_site_label_1
_geom_angle_atom_site_label_2
_geom_angle_atom_site_label_3
_geom_angle
_geom_angle_publ_flag
Cl1 Pd1 Cl2 88.93(4) yes
Cl1 Pd1 P1 96.88(4) yes
Cl2 Pd1 P1 168.34(4) yes
Cl1 Pd1 C1 165.09(10) yes
Cl2 Pd1 C1 105.92(10) yes
P1 Pd1 C1 68.75(10) yes
Pd1 P1 N1 86.71(11) yes
Pd1 P1 C8 119.31(14) yes
N1 P1 C8 107.93(19) yes
Pd1 P1 C12 113.42(14) yes
N1 P1 C12 109.31(17) yes
C8 P1 C12 115.6(2) yes
P1 N1 C1 99.9(3) yes
P1 N1 C7 130.6(3) yes
C1 N1 C7 127.0(3) yes
C1 N2 C16 122.1(3) yes
C1 N2 C19 116.8(3) yes
C16 N2 C19 121.1(3) yes
N1 C1 N2 121.9(4) yes
N1 C1 Pd1 102.8(3) yes
N2 C1 Pd1 134.6(3) yes
C3 C2 C7 120.2(4) yes
C3 C2 H21 120.4 no
C7 C2 H21 119.5 no
C2 C3 C4 119.5(5) yes
C2 C3 H31 120.8 no
C4 C3 H31 119.8 no
C3 C4 C5 120.3(4) yes
C3 C4 H41 120.7 no
C5 C4 H41 118.9 no
C4 C5 C6 120.4(4) yes
C4 C5 H51 119.8 no
C6 C5 H51 119.3 no
C5 C6 C7 119.3(4) yes
C5 C6 H61 121.9 no
C7 C6 H61 118.8 no
N1 C7 C6 121.2(4) yes
N1 C7 C2 118.4(4) yes
C6 C7 C2 120.3(4) yes
P1 C8 C9 107.9(3) yes
P1 C8 C10 115.0(3) yes
C9 C8 C10 108.1(4) yes
P1 C8 C11 107.3(3) yes
C9 C8 C11 108.6(4) yes
C10 C8 C11 109.8(4) yes
C8 C9 H91 111.6 no
C8 C9 H92 111.9 no
H91 C9 H92 108.7 no
C8 C9 H93 110.1 no
H91 C9 H93 107.3 no
H92 C9 H93 107.0 no
C8 C10 H101 111.4 no
C8 C10 H102 108.9 no
H101 C10 H102 108.5 no
C8 C10 H103 110.1 no
H101 C10 H103 110.0 no
H102 C10 H103 107.7 no
C8 C11 H111 110.1 no
C8 C11 H112 111.3 no
H111 C11 H112 107.7 no
C8 C11 H113 111.0 no
H111 C11 H113 107.4 no
H112 C11 H113 109.2 no
P1 C12 C13 115.3(3) yes
P1 C12 C14 107.4(3) yes
C13 C12 C14 109.3(4) yes
P1 C12 C15 106.9(3) yes
C13 C12 C15 109.1(4) yes
C14 C12 C15 108.6(4) yes
C12 C13 H131 110.7 no
C12 C13 H132 110.0 no
H131 C13 H132 110.3 no
C12 C13 H133 109.0 no
H131 C13 H133 109.3 no
H132 C13 H133 107.6 no
C12 C14 H141 109.5 no
C12 C14 H142 109.3 no
H141 C14 H142 109.5 no
C12 C14 H143 110.2 no
H141 C14 H143 109.8 no
H142 C14 H143 108.4 no
C12 C15 H151 109.2 no
C12 C15 H152 111.2 no
H151 C15 H152 111.0 no
C12 C15 H153 108.8 no
H151 C15 H153 106.2 no
H152 C15 H153 110.2 no
N2 C16 C17 111.6(3) yes
N2 C16 C18 114.6(4) yes
C17 C16 C18 113.1(4) yes
N2 C16 H161 105.9 no
C17 C16 H161 105.9 no
C18 C16 H161 104.7 no
C16 C17 H171 109.8 no
C16 C17 H172 110.0 no
H171 C17 H172 108.9 no
C16 C17 H173 109.7 no
H171 C17 H173 108.5 no
H172 C17 H173 109.9 no
C16 C18 H181 110.4 no
C16 C18 H182 111.1 no
H181 C18 H182 109.3 no
C16 C18 H183 109.8 no
H181 C18 H183 106.8 no
H182 C18 H183 109.4 no
N2 C19 C20 115.2(4) yes
N2 C19 C21 109.6(4) yes
C20 C19 C21 112.8(4) yes
N2 C19 H191 105.9 no
C20 C19 H191 104.8 no
C21 C19 H191 108.0 no
C19 C20 H201 109.6 no
C19 C20 H202 109.7 no
H201 C20 H202 105.8 no
C19 C20 H203 110.9 no
H201 C20 H203 109.4 no
H202 C20 H203 111.3 no
C19 C21 H211 111.3 no
C19 C21 H212 109.6 no
H211 C21 H212 108.2 no
C19 C21 H213 111.3 no
H211 C21 H213 110.0 no
H212 C21 H213 106.3 no

loop_
_geom_bond_atom_site_label_1
_geom_bond_atom_site_label_2
_geom_bond_distance
_geom_bond_publ_flag
Pd1 Cl1 2.3798(11) yes
Pd1 Cl2 2.3792(10) yes
Pd1 P1 2.2037(10) yes
Pd1 C1 2.056(4) yes
P1 N1 1.739(3) yes
P1 C8 1.862(4) yes
P1 C12 1.865(4) yes
N1 C1 1.394(4) yes
N1 C7 1.444(5) yes
N2 C1 1.312(5) yes
N2 C16 1.507(5) yes
N2 C19 1.508(5) yes
C2 C3 1.390(6) yes
C2 C7 1.384(6) yes
C2 H21 0.921 no
C3 C4 1.393(7) yes
C3 H31 0.966 no
C4 C5 1.379(7) yes
C4 H41 0.933 no
C5 C6 1.391(6) yes
C5 H51 0.942 no
C6 C7 1.393(6) yes
C6 H61 0.938 no
C8 C9 1.559(6) yes
C8 C10 1.524(6) yes
C8 C11 1.542(6) yes
C9 H91 0.968 no
C9 H92 0.967 no
C9 H93 0.991 no
C10 H101 0.949 no
C10 H102 0.986 no
C10 H103 0.959 no
C11 H111 0.995 no
C11 H112 0.962 no
C11 H113 0.962 no
C12 C13 1.539(6) yes
C12 C14 1.555(6) yes
C12 C15 1.547(6) yes
C13 H131 0.946 no
C13 H132 0.965 no
C13 H133 0.980 no
C14 H141 0.950 no
C14 H142 0.971 no
C14 H143 0.971 no
C15 H151 0.980 no
C15 H152 0.923 no
C15 H153 0.993 no
C16 C17 1.534(6) yes
C16 C18 1.511(6) yes
C16 H161 0.988 no
C17 H171 0.973 no
C17 H172 0.956 no
C17 H173 0.964 no
C18 H181 0.985 no
C18 H182 0.952 no
C18 H183 0.978 no
C19 C20 1.521(7) yes
C19 C21 1.512(7) yes
C19 H191 0.988 no
C20 H201 1.007 no
C20 H202 0.988 no
C20 H203 0.921 no
C21 H211 0.949 no
C21 H212 0.994 no
C21 H213 0.966 no

loop_
_geom_hbond_atom_site_label_D
_geom_hbond_atom_site_label_H
_geom_hbond_atom_site_label_A
_geom_hbond_angle_DHA
_geom_hbond_distance_DH
_geom_hbond_distance_HA
_geom_hbond_distance_DA
_geom_hbond_publ_flag
C16 H161 C6 166 0.99 2.55 3.520(7) yes
C16 H161 C7 134 0.99 2.20 2.966(7) yes
